data_7131126
loop_
_publ_author_name
'Mandal, Dipendu'
'Hussain, Zahid'
'Luo, Yong-An'
'Wu, Yile'
'Stephan, Douglas W.'

_publ_section_title
;
 Transient hydroboration and hydroalumination of activated azo-species:
 avenues to NBO and NAlO-heterobicycles.
;
_journal_issue 6
_journal_name_full 'Chemical communications (Cambridge, England)'
_journal_page_first 780
_journal_page_last 783
_journal_paper_doi 10.1039/d2cc06207k
_journal_volume 59
_journal_year 2023
_chemical_formula_moiety 'C28 H48 B2 N4 O2'
_chemical_formula_sum 'C28 H48 B2 N4 O2'
_chemical_formula_weight 494.32
_space_group_crystal_system monoclinic
_space_group_IT_number 9
_space_group_name_Hall 'C -2yc'
_space_group_name_H-M_alt 'C 1 c 1'
_atom_sites_solution_hydrogens geom
_audit_creation_date 2022-11-02
_audit_creation_method
;
Olex2 1.5
(compiled 2022.04.07 svn.rca3783a0 for OlexSys, GUI svn.r6498)
;
_audit_update_record
;
2022-11-02 deposited with the CCDC.	2022-12-15 downloaded from the CCDC.
;
_cell_angle_alpha 90
_cell_angle_beta 117.552(12)
_cell_angle_gamma 90
_cell_formula_units_Z 4
_cell_length_a 19.545(2)
_cell_length_b 9.5232(9)
_cell_length_c 16.5656(17)
_cell_measurement_reflns_used 5110
_cell_measurement_temperature 150.00
_cell_measurement_theta_max 23.98
_cell_measurement_theta_min 3.07
_cell_volume 2733.7(6)
_computing_molecular_graphics 'Olex2 1.5 (Dolomanov et al., 2009)'
_computing_publication_material 'Olex2 1.5 (Dolomanov et al., 2009)'
_computing_structure_refinement 'SHELXL 2018/3 (Sheldrick, 2015)'
_diffrn_ambient_temperature 150.00
_diffrn_measured_fraction_theta_full 0.997
_diffrn_measured_fraction_theta_max 0.997
_diffrn_measurement_device_type 'Bruker APEX-II CCD'
_diffrn_measurement_method '\f and \w scans'
_diffrn_radiation_monochromator graphite
_diffrn_radiation_type MoK\a
_diffrn_radiation_wavelength 0.71073
_diffrn_reflns_av_R_equivalents 0.1168
_diffrn_reflns_av_unetI/netI 0.1029
_diffrn_reflns_Laue_measured_fraction_full 0.997
_diffrn_reflns_Laue_measured_fraction_max 0.997
_diffrn_reflns_limit_h_max 23
_diffrn_reflns_limit_h_min -23
_diffrn_reflns_limit_k_max 11
_diffrn_reflns_limit_k_min -11
_diffrn_reflns_limit_l_max 19
_diffrn_reflns_limit_l_min -19
_diffrn_reflns_number 21652
_diffrn_reflns_point_group_measured_fraction_full 0.983
_diffrn_reflns_point_group_measured_fraction_max 0.983
_diffrn_reflns_theta_full 24.997
_diffrn_reflns_theta_max 24.997
_diffrn_reflns_theta_min 3.797
_diffrn_source_current 30.0
_diffrn_source_power 1.5
_diffrn_source_voltage 50.0
_diffrn_standards_number 0
_exptl_absorpt_coefficient_mu 0.074
_exptl_absorpt_correction_type none
_exptl_crystal_colour colourless
_exptl_crystal_colour_primary colourless
_exptl_crystal_density_diffrn 1.201
_exptl_crystal_description PLATE
_exptl_crystal_F_000 1080
_exptl_crystal_size_max 0.14
_exptl_crystal_size_mid 0.12
_exptl_crystal_size_min 0.11
_refine_diff_density_max 0.226
_refine_diff_density_min -0.234
_refine_diff_density_rms 0.057
_refine_ls_abs_structure_details
;
 Flack x determined using 1520 quotients [(I+)-(I-)]/[(I+)+(I-)]
 (Parsons, Flack and Wagner, Acta Cryst. B69 (2013) 249-259).
;
_refine_ls_abs_structure_Flack -0.2(10)
_refine_ls_extinction_method none
_refine_ls_goodness_of_fit_ref 1.038
_refine_ls_hydrogen_treatment constr
_refine_ls_matrix_type full
_refine_ls_number_parameters 335
_refine_ls_number_reflns 4737
_refine_ls_number_restraints 4
_refine_ls_restrained_S_all 1.041
_refine_ls_R_factor_all 0.0737
_refine_ls_R_factor_gt 0.0539
_refine_ls_shift/su_max 0.000
_refine_ls_shift/su_mean 0.000
_refine_ls_structure_factor_coef Fsqd
_refine_ls_weighting_details 'w=1/[\s^2^(Fo^2^)+(0.0559P)^2^] where P=(Fo^2^+2Fc^2^)/3'
_refine_ls_weighting_scheme calc
_refine_ls_wR_factor_gt 0.1185
_refine_ls_wR_factor_ref 0.1308
_reflns_Friedel_coverage 0.970
_reflns_Friedel_fraction_full 0.969
_reflns_Friedel_fraction_max 0.969
_reflns_number_gt 3847
_reflns_number_total 4737
_reflns_threshold_expression 'I > 2\s(I)'
_cod_data_source_file d2cc06207k2.cif
_cod_data_source_block 1_CCDC2
_cod_depositor_comments 'Adding full bibliography for 7131121--7131128.cif.'
_cod_database_code 7131126
_shelx_shelxl_version_number 2018/3
_shelx_space_group_comment
;
The symmetry employed for this shelxl refinement is uniquely defined
by the following loop, which should always be used as a source of
symmetry information in preference to the above space-group names.
They are only intended as comments.
;
_shelx_estimated_absorpt_t_max 0.992
_shelx_estimated_absorpt_t_min 0.990
_olex2_refinement_description
;
1. Fixed Uiso
 At 1.2 times of:
  All C(H) groups, All C(H,H) groups, All C(H,H,H,H) groups
2. Restrained distances
 C26-C2 \\sim C26-C2A
 with sigma of 0.02
 C30-C2 \\sim C30-C2A
 with sigma of 0.02
3. Others
 Sof(H26C)=Sof(H26D)=Sof(H30C)=Sof(H30D)=Sof(C2A)=Sof(H2AA)=Sof(H2AB)=1-FVAR(1)
 Sof(H26A)=Sof(H26B)=Sof(H30A)=Sof(H30B)=Sof(C2)=Sof(H2A)=Sof(H2B)=FVAR(1)
4.a Ternary CH refined with riding coordinates:
 C9(H9), C11(H11), C13(H13), C18(H18)
4.b Secondary CH2 refined with riding coordinates:
 C10(H10A,H10B), C12(H12A,H12B), C14(H14A,H14B), C15(H15A,H15B), C16(H16A,
 H16B), C17(H17A,H17B), C19(H19A,H19B), C20(H20A,H20B), C21(H21A,H21B),
 C22(H22A,H22B), C24(H24A,H24B), C25(H25A,H25B), C26(H26A,H26B), C26(H26C,H26D),
  C28(H28A,H28B), C29(H29A,H29B), C30(H30A,H30B), C30(H30C,H30D), C31(H31A,
 H31B), C32(H32A,H32B), C33(H33A,H33B), C35(H35A,H35B), C1(H1A,H1B), C2(H2A,
 H2B), C2A(H2AA,H2AB)
;
_olex2_submission_special_instructions 'No special instructions were received'

loop_
_space_group_symop_operation_xyz
'x, y, z'
'x, -y, z+1/2'
'x+1/2, y+1/2, z'
'x+1/2, -y+1/2, z+1/2'

loop_
_atom_site_label
_atom_site_type_symbol
_atom_site_fract_x
_atom_site_fract_y
_atom_site_fract_z
_atom_site_U_iso_or_equiv
_atom_site_adp_type
_atom_site_occupancy
_atom_site_site_symmetry_order
_atom_site_calc_flag
_atom_site_refinement_flags_posn
_atom_site_refinement_flags_adp
_atom_site_refinement_flags_occupancy
_atom_site_disorder_assembly
_atom_site_disorder_group
O1 O 0.23318(16) 0.9657(3) 0.32470(17) 0.0204(6) Uani 1 1 d . . . . .
O2 O 0.07659(16) 0.7453(3) 0.39572(18) 0.0186(6) Uani 1 1 d . . . . .
N3 N 0.32168(19) 0.8392(4) 0.4453(2) 0.0218(8) Uani 1 1 d . . . . .
N4 N -0.0054(2) 0.9198(3) 0.3083(2) 0.0189(8) Uani 1 1 d . . . . .
N5 N 0.18667(18) 0.8067(3) 0.3853(2) 0.0160(7) Uani 1 1 d . . . . .
N6 N 0.12068(19) 0.8878(3) 0.3236(2) 0.0168(7) Uani 1 1 d . . . . .
C7 C 0.2478(2) 0.8686(4) 0.3862(3) 0.0182(9) Uani 1 1 d . . . . .
C8 C 0.0635(2) 0.8525(4) 0.3418(2) 0.0154(8) Uani 1 1 d . . . . .
C9 C 0.1233(3) 0.5561(4) 0.3227(3) 0.0211(9) Uani 1 1 d . . . . .
H9 H 0.096866 0.608950 0.264018 0.025 Uiso 1 1 calc R U . . .
C10 C 0.3825(3) 0.9014(5) 0.4279(3) 0.0299(11) Uani 1 1 d . . . . .
H10A H 0.363486 0.909827 0.361400 0.036 Uiso 1 1 calc R U . . .
H10B H 0.427940 0.838486 0.452382 0.036 Uiso 1 1 calc R U . . .
C11 C 0.1936(2) 0.5822(4) 0.4980(3) 0.0188(9) Uani 1 1 d . . . . .
H11 H 0.214375 0.650253 0.549855 0.023 Uiso 1 1 calc R U . . .
C12 C 0.0643(3) 0.4561(4) 0.3293(3) 0.0238(10) Uani 1 1 d . . . . .
H12A H 0.053100 0.379519 0.284506 0.029 Uiso 1 1 calc R U . . .
H12B H 0.015637 0.508555 0.311452 0.029 Uiso 1 1 calc R U . . .
C13 C 0.1147(3) 1.1023(4) 0.2043(3) 0.0242(10) Uani 1 1 d . . . . .
H13 H 0.115498 1.170878 0.250511 0.029 Uiso 1 1 calc R U . . .
C14 C -0.0653(2) 0.8528(5) 0.3258(3) 0.0239(10) Uani 1 1 d . . . . .
H14A H -0.054407 0.870186 0.389522 0.029 Uiso 1 1 calc R U . . .
H14B H -0.065011 0.750052 0.316778 0.029 Uiso 1 1 calc R U . . .
C15 C 0.1313(3) 0.4897(4) 0.5046(3) 0.0248(10) Uani 1 1 d . . . . .
H15A H 0.155998 0.433636 0.561304 0.030 Uiso 1 1 calc R U . . .
H15B H 0.092726 0.551875 0.509506 0.030 Uiso 1 1 calc R U . . .
C16 C 0.0890(3) 0.3895(4) 0.4242(3) 0.0248(10) Uani 1 1 d . . . . .
H16A H 0.042457 0.353272 0.426371 0.030 Uiso 1 1 calc R U . . .
H16B H 0.123085 0.308418 0.431380 0.030 Uiso 1 1 calc R U . . .
C17 C -0.0831(3) 1.1362(5) 0.2519(3) 0.0296(11) Uani 1 1 d . . . . .
H17A H -0.094900 1.119407 0.187734 0.036 Uiso 1 1 calc R U . . .
H17B H -0.081833 1.238946 0.261506 0.036 Uiso 1 1 calc R U . . .
C18 C 0.1404(2) 0.8441(4) 0.1758(3) 0.0198(9) Uani 1 1 d . . . . .
H18 H 0.159914 0.750760 0.205114 0.024 Uiso 1 1 calc R U . . .
C19 C -0.1461(3) 1.0713(5) 0.2694(3) 0.0292(11) Uani 1 1 d . . . . .
H19A H -0.197201 1.107267 0.224548 0.035 Uiso 1 1 calc R U . . .
H19B H -0.138029 1.097027 0.331138 0.035 Uiso 1 1 calc R U . . .
C20 C -0.1436(3) 0.9122(5) 0.2614(3) 0.0266(10) Uani 1 1 d . . . . .
H20A H -0.183325 0.869359 0.274932 0.032 Uiso 1 1 calc R U . . .
H20B H -0.156044 0.887228 0.198056 0.032 Uiso 1 1 calc R U . . .
C21 C 0.1931(3) 0.8973(4) 0.1349(3) 0.0282(10) Uani 1 1 d . . . . .
H21A H 0.247569 0.889316 0.181992 0.034 Uiso 1 1 calc R U . . .
H21B H 0.185955 0.835286 0.083674 0.034 Uiso 1 1 calc R U . . .
C22 C -0.0044(3) 1.0742(4) 0.3146(3) 0.0215(9) Uani 1 1 d . . . . .
H22A H 0.034513 1.112253 0.298061 0.026 Uiso 1 1 calc R U . . .
H22B H 0.010573 1.102174 0.378213 0.026 Uiso 1 1 calc R U . . .
C24 C 0.3668(3) 0.9708(5) 0.5893(3) 0.0359(12) Uani 1 1 d . . . . .
H24A H 0.384745 0.960467 0.655543 0.043 Uiso 1 1 calc R U . . .
H24B H 0.321092 1.033149 0.564470 0.043 Uiso 1 1 calc R U . . .
C25 C 0.1945(3) 0.4834(5) 0.3257(3) 0.0249(10) Uani 1 1 d . . . . .
H25A H 0.177377 0.415079 0.275032 0.030 Uiso 1 1 calc R U . . .
H25B H 0.226775 0.554778 0.315823 0.030 Uiso 1 1 calc R U . . .
C26 C 0.0313(3) 1.0885(5) 0.1271(3) 0.0323(11) Uani 1 1 d D . . . .
H26A H 0.018237 1.175194 0.089969 0.039 Uiso 0.58(2) 1 calc R U P A 1
H26B H -0.003926 1.082683 0.154791 0.039 Uiso 0.58(2) 1 calc R U P A 1
H26C H -0.003304 1.140086 0.145367 0.039 Uiso 0.42(2) 1 calc R U P A 2
H26D H 0.028405 1.135446 0.072289 0.039 Uiso 0.42(2) 1 calc R U P A 2
B27 B 0.1473(3) 0.9547(5) 0.2530(3) 0.0190(10) Uani 1 1 d . . . . .
C28 C 0.1776(3) 1.0488(5) 0.1008(3) 0.0327(12) Uani 1 1 d . . . . .
H28A H 0.129216 1.051571 0.042683 0.039 Uiso 1 1 calc R U . . .
H28B H 0.220028 1.080091 0.088145 0.039 Uiso 1 1 calc R U . . .
C29 C 0.1707(3) 1.1529(5) 0.1683(3) 0.0316(11) Uani 1 1 d . . . . .
H29A H 0.152627 1.244626 0.137651 0.038 Uiso 1 1 calc R U . . .
H29B H 0.222423 1.167168 0.220548 0.038 Uiso 1 1 calc R U . . .
C30 C 0.0550(3) 0.8285(5) 0.1042(3) 0.0322(11) Uani 1 1 d D . . . .
H30A H 0.052256 0.764952 0.055506 0.039 Uiso 0.58(2) 1 calc R U P A 1
H30B H 0.026732 0.782830 0.133604 0.039 Uiso 0.58(2) 1 calc R U P A 1
H30C H 0.052502 0.821821 0.043272 0.039 Uiso 0.42(2) 1 calc R U P A 2
H30D H 0.035275 0.738871 0.115623 0.039 Uiso 0.42(2) 1 calc R U P A 2
C31 C 0.3443(2) 0.8274(5) 0.5437(3) 0.0247(10) Uani 1 1 d . . . . .
H31A H 0.388331 0.761851 0.573031 0.030 Uiso 1 1 calc R U . . .
H31B H 0.300586 0.789044 0.551525 0.030 Uiso 1 1 calc R U . . .
C32 C 0.2609(3) 0.4946(4) 0.5001(3) 0.0253(10) Uani 1 1 d . . . . .
H32A H 0.303873 0.559387 0.510898 0.030 Uiso 1 1 calc R U . . .
H32B H 0.279147 0.430154 0.552861 0.030 Uiso 1 1 calc R U . . .
C33 C 0.4311(3) 1.0378(5) 0.5735(4) 0.0403(13) Uani 1 1 d . . . . .
H33A H 0.442122 1.133463 0.599943 0.048 Uiso 1 1 calc R U . . .
H33B H 0.478781 0.981284 0.604374 0.048 Uiso 1 1 calc R U . . .
B34 B 0.1500(3) 0.6666(5) 0.4048(3) 0.0180(10) Uani 1 1 d . . . . .
C35 C 0.4066(3) 1.0457(5) 0.4716(3) 0.0381(12) Uani 1 1 d . . . . .
H35A H 0.362901 1.112040 0.442080 0.046 Uiso 1 1 calc R U . . .
H35B H 0.450028 1.081309 0.462357 0.046 Uiso 1 1 calc R U . . .
C1 C 0.2440(3) 0.4069(5) 0.4151(3) 0.0293(10) Uani 1 1 d . . . . .
H1A H 0.293521 0.379865 0.416730 0.035 Uiso 1 1 calc R U . . .
H1B H 0.217196 0.319550 0.416766 0.035 Uiso 1 1 calc R U . . .
C2 C 0.0154(6) 0.9596(10) 0.0622(7) 0.034(3) Uani 0.58(2) 1 d D . P A 1
H2A H -0.040834 0.941318 0.031492 0.040 Uiso 0.58(2) 1 calc R U P A 1
H2B H 0.030086 0.985937 0.014451 0.040 Uiso 0.58(2) 1 calc R U P A 1
C2A C 0.0018(7) 0.9454(12) 0.1021(13) 0.033(5) Uani 0.42(2) 1 d D . P A 2
H2AA H -0.041532 0.949086 0.039600 0.039 Uiso 0.42(2) 1 calc R U P A 2
H2AB H -0.020230 0.917331 0.142810 0.039 Uiso 0.42(2) 1 calc R U P A 2

loop_
_atom_site_aniso_label
_atom_site_aniso_U_11
_atom_site_aniso_U_22
_atom_site_aniso_U_33
_atom_site_aniso_U_23
_atom_site_aniso_U_13
_atom_site_aniso_U_12
O1 0.0180(15) 0.0246(15) 0.0210(14) 0.0020(13) 0.0111(12) -0.0039(13)
O2 0.0210(15) 0.0193(14) 0.0194(13) 0.0016(11) 0.0127(12) 0.0001(12)
N3 0.0145(19) 0.031(2) 0.0201(18) 0.0004(16) 0.0083(15) -0.0008(16)
N4 0.0162(19) 0.0193(18) 0.0247(18) -0.0003(14) 0.0124(15) -0.0017(15)
N5 0.0108(17) 0.0209(17) 0.0166(17) 0.0024(14) 0.0064(14) 0.0032(15)
N6 0.0161(18) 0.0187(17) 0.0176(16) 0.0026(14) 0.0095(15) 0.0011(14)
C7 0.018(2) 0.021(2) 0.019(2) -0.0035(17) 0.0109(18) -0.0018(18)
C8 0.018(2) 0.0159(19) 0.0139(18) -0.0023(16) 0.0088(17) -0.0011(17)
C9 0.025(2) 0.021(2) 0.018(2) 0.0022(17) 0.0107(18) -0.0008(19)
C10 0.020(2) 0.042(3) 0.031(2) 0.004(2) 0.014(2) -0.002(2)
C11 0.019(2) 0.020(2) 0.017(2) -0.0002(17) 0.0077(18) -0.0005(18)
C12 0.024(3) 0.024(2) 0.024(2) -0.0023(18) 0.0121(19) -0.0039(19)
C13 0.032(3) 0.024(2) 0.027(2) 0.0047(19) 0.023(2) 0.003(2)
C14 0.020(2) 0.026(2) 0.031(2) 0.0006(18) 0.017(2) -0.004(2)
C15 0.030(3) 0.024(2) 0.024(2) 0.0020(19) 0.015(2) -0.002(2)
C16 0.027(3) 0.026(2) 0.026(2) 0.0029(18) 0.017(2) -0.0048(19)
C17 0.023(3) 0.028(3) 0.039(3) 0.007(2) 0.016(2) 0.006(2)
C18 0.024(2) 0.021(2) 0.020(2) 0.0028(17) 0.0137(19) 0.0006(18)
C19 0.022(3) 0.034(3) 0.038(3) 0.002(2) 0.020(2) 0.004(2)
C20 0.020(2) 0.032(2) 0.032(2) -0.0020(19) 0.015(2) -0.0017(19)
C21 0.038(3) 0.027(2) 0.032(2) -0.001(2) 0.026(2) 0.001(2)
C22 0.023(2) 0.020(2) 0.027(2) -0.0009(17) 0.017(2) 0.0002(19)
C24 0.032(3) 0.040(3) 0.033(3) -0.008(2) 0.013(2) -0.012(2)
C25 0.029(3) 0.025(2) 0.026(2) -0.0054(18) 0.018(2) -0.003(2)
C26 0.030(3) 0.046(3) 0.025(2) 0.008(2) 0.016(2) 0.015(2)
B27 0.018(3) 0.022(2) 0.020(2) -0.0010(19) 0.011(2) -0.004(2)
C28 0.041(3) 0.034(3) 0.040(3) 0.010(2) 0.032(3) 0.006(2)
C29 0.041(3) 0.023(2) 0.046(3) 0.009(2) 0.033(3) 0.003(2)
C30 0.032(3) 0.041(3) 0.026(2) -0.006(2) 0.015(2) -0.002(2)
C31 0.021(2) 0.031(2) 0.022(2) 0.0029(18) 0.0091(19) -0.0022(19)
C32 0.022(2) 0.027(2) 0.027(2) 0.0017(18) 0.011(2) 0.001(2)
C33 0.037(3) 0.034(3) 0.044(3) -0.004(2) 0.014(2) -0.014(2)
B34 0.018(3) 0.018(2) 0.023(2) 0.0010(19) 0.013(2) 0.002(2)
C35 0.027(3) 0.038(3) 0.050(3) 0.006(2) 0.019(2) -0.006(2)
C1 0.029(3) 0.028(2) 0.038(3) 0.000(2) 0.022(2) 0.004(2)
C2 0.028(5) 0.059(6) 0.015(5) 0.003(4) 0.010(4) 0.005(4)
C2A 0.024(7) 0.042(7) 0.027(9) 0.004(6) 0.007(6) 0.002(5)

loop_
_atom_type_symbol
_atom_type_description
_atom_type_scat_dispersion_real
_atom_type_scat_dispersion_imag
_atom_type_scat_source
C C 0.0033 0.0016 'International Tables Vol C Tables 4.2.6.8 and 6.1.1.4'
H H 0.0000 0.0000 'International Tables Vol C Tables 4.2.6.8 and 6.1.1.4'
B B 0.0013 0.0007 'International Tables Vol C Tables 4.2.6.8 and 6.1.1.4'
N N 0.0061 0.0033 'International Tables Vol C Tables 4.2.6.8 and 6.1.1.4'
O O 0.0106 0.0060 'International Tables Vol C Tables 4.2.6.8 and 6.1.1.4'

loop_
_geom_angle_atom_site_label_1
_geom_angle_atom_site_label_2
_geom_angle_atom_site_label_3
_geom_angle
_geom_angle_site_symmetry_1
_geom_angle_site_symmetry_3
_geom_angle_publ_flag
C7 O1 B27 108.6(3) . . ?
C8 O2 B34 108.8(3) . . ?
C7 N3 C10 117.8(3) . . ?
C7 N3 C31 119.1(3) . . ?
C10 N3 C31 112.9(3) . . ?
C8 N4 C14 116.3(3) . . ?
C8 N4 C22 117.7(3) . . ?
C22 N4 C14 113.8(3) . . ?
N6 N5 B34 104.5(3) . . ?
C7 N5 N6 106.0(3) . . ?
C7 N5 B34 147.7(3) . . ?
N5 N6 B27 104.0(3) . . ?
C8 N6 N5 105.8(3) . . ?
C8 N6 B27 148.4(3) . . ?
O1 C7 N3 119.1(3) . . ?
O1 C7 N5 115.8(4) . . ?
N5 C7 N3 125.0(4) . . ?
O2 C8 N4 119.7(3) . . ?
O2 C8 N6 115.8(3) . . ?
N6 C8 N4 124.5(3) . . ?
C12 C9 H9 108.2 . . ?
C12 C9 B34 107.8(3) . . ?
C25 C9 H9 108.2 . . ?
C25 C9 C12 114.7(3) . . ?
C25 C9 B34 109.5(3) . . ?
B34 C9 H9 108.2 . . ?
N3 C10 H10A 109.3 . . ?
N3 C10 H10B 109.3 . . ?
N3 C10 C35 111.8(4) . . ?
H10A C10 H10B 107.9 . . ?
C35 C10 H10A 109.3 . . ?
C35 C10 H10B 109.3 . . ?
C15 C11 H11 109.1 . . ?
C15 C11 B34 105.7(3) . . ?
C32 C11 H11 109.1 . . ?
C32 C11 C15 112.4(3) . . ?
C32 C11 B34 111.2(3) . . ?
B34 C11 H11 109.1 . . ?
C9 C12 H12A 108.4 . . ?
C9 C12 H12B 108.4 . . ?
C9 C12 C16 115.6(3) . . ?
H12A C12 H12B 107.4 . . ?
C16 C12 H12A 108.4 . . ?
C16 C12 H12B 108.4 . . ?
C26 C13 H13 109.1 . . ?
C26 C13 B27 111.4(4) . . ?
C26 C13 C29 111.8(4) . . ?
B27 C13 H13 109.1 . . ?
C29 C13 H13 109.1 . . ?
C29 C13 B27 106.2(3) . . ?
N4 C14 H14A 109.7 . . ?
N4 C14 H14B 109.7 . . ?
N4 C14 C20 109.6(3) . . ?
H14A C14 H14B 108.2 . . ?
C20 C14 H14A 109.7 . . ?
C20 C14 H14B 109.7 . . ?
C11 C15 H15A 108.6 . . ?
C11 C15 H15B 108.6 . . ?
H15A C15 H15B 107.6 . . ?
C16 C15 C11 114.6(3) . . ?
C16 C15 H15A 108.6 . . ?
C16 C15 H15B 108.6 . . ?
C12 C16 H16A 108.6 . . ?
C12 C16 H16B 108.6 . . ?
C15 C16 C12 114.6(3) . . ?
C15 C16 H16A 108.6 . . ?
C15 C16 H16B 108.6 . . ?
H16A C16 H16B 107.6 . . ?
H17A C17 H17B 108.0 . . ?
C19 C17 H17A 109.4 . . ?
C19 C17 H17B 109.4 . . ?
C22 C17 H17A 109.4 . . ?
C22 C17 H17B 109.4 . . ?
C22 C17 C19 111.3(4) . . ?
C21 C18 H18 108.7 . . ?
C21 C18 B27 107.6(3) . . ?
B27 C18 H18 108.7 . . ?
C30 C18 H18 108.7 . . ?
C30 C18 C21 113.3(4) . . ?
C30 C18 B27 109.6(3) . . ?
C17 C19 H19A 109.9 . . ?
C17 C19 H19B 109.9 . . ?
C17 C19 C20 109.0(4) . . ?
H19A C19 H19B 108.3 . . ?
C20 C19 H19A 109.9 . . ?
C20 C19 H19B 109.9 . . ?
C14 C20 C19 111.9(4) . . ?
C14 C20 H20A 109.2 . . ?
C14 C20 H20B 109.2 . . ?
C19 C20 H20A 109.2 . . ?
C19 C20 H20B 109.2 . . ?
H20A C20 H20B 107.9 . . ?
C18 C21 H21A 108.7 . . ?
C18 C21 H21B 108.7 . . ?
H21A C21 H21B 107.6 . . ?
C28 C21 C18 114.3(4) . . ?
C28 C21 H21A 108.7 . . ?
C28 C21 H21B 108.7 . . ?
N4 C22 C17 111.3(4) . . ?
N4 C22 H22A 109.4 . . ?
N4 C22 H22B 109.4 . . ?
C17 C22 H22A 109.4 . . ?
C17 C22 H22B 109.4 . . ?
H22A C22 H22B 108.0 . . ?
H24A C24 H24B 108.0 . . ?
C31 C24 H24A 109.4 . . ?
C31 C24 H24B 109.4 . . ?
C31 C24 C33 111.1(4) . . ?
C33 C24 H24A 109.4 . . ?
C33 C24 H24B 109.4 . . ?
C9 C25 H25A 108.8 . . ?
C9 C25 H25B 108.8 . . ?
H25A C25 H25B 107.7 . . ?
C1 C25 C9 113.8(3) . . ?
C1 C25 H25A 108.8 . . ?
C1 C25 H25B 108.8 . . ?
C13 C26 H26A 108.3 . . ?
C13 C26 H26B 108.3 . . ?
C13 C26 H26C 108.2 . . ?
C13 C26 H26D 108.2 . . ?
C13 C26 C2 115.8(5) . . ?
H26A C26 H26B 107.4 . . ?
H26C C26 H26D 107.4 . . ?
C2 C26 H26A 108.3 . . ?
C2 C26 H26B 108.3 . . ?
C2A C26 C13 116.1(6) . . ?
C2A C26 H26C 108.2 . . ?
C2A C26 H26D 108.2 . . ?
O1 B27 N6 93.9(3) . . ?
O1 B27 C13 111.5(3) . . ?
O1 B27 C18 108.4(3) . . ?
C13 B27 N6 121.6(4) . . ?
C13 B27 C18 107.9(3) . . ?
C18 B27 N6 112.3(3) . . ?
C21 C28 H28A 108.8 . . ?
C21 C28 H28B 108.8 . . ?
C21 C28 C29 113.9(3) . . ?
H28A C28 H28B 107.7 . . ?
C29 C28 H28A 108.8 . . ?
C29 C28 H28B 108.8 . . ?
C13 C29 H29A 108.9 . . ?
C13 C29 H29B 108.9 . . ?
C28 C29 C13 113.2(4) . . ?
C28 C29 H29A 108.9 . . ?
C28 C29 H29B 108.9 . . ?
H29A C29 H29B 107.8 . . ?
C18 C30 H30A 108.4 . . ?
C18 C30 H30B 108.4 . . ?
C18 C30 H30C 108.3 . . ?
C18 C30 H30D 108.3 . . ?
H30A C30 H30B 107.5 . . ?
H30C C30 H30D 107.4 . . ?
C2 C30 C18 115.4(5) . . ?
C2 C30 H30A 108.4 . . ?
C2 C30 H30B 108.4 . . ?
C2A C30 C18 115.8(6) . . ?
C2A C30 H30C 108.3 . . ?
C2A C30 H30D 108.3 . . ?
N3 C31 C24 110.3(4) . . ?
N3 C31 H31A 109.6 . . ?
N3 C31 H31B 109.6 . . ?
C24 C31 H31A 109.6 . . ?
C24 C31 H31B 109.6 . . ?
H31A C31 H31B 108.1 . . ?
C11 C32 H32A 108.0 . . ?
C11 C32 H32B 108.0 . . ?
H32A C32 H32B 107.3 . . ?
C1 C32 C11 117.0(4) . . ?
C1 C32 H32A 108.0 . . ?
C1 C32 H32B 108.0 . . ?
C24 C33 H33A 109.6 . . ?
C24 C33 H33B 109.6 . . ?
H33A C33 H33B 108.1 . . ?
C35 C33 C24 110.2(4) . . ?
C35 C33 H33A 109.6 . . ?
C35 C33 H33B 109.6 . . ?
O2 B34 N5 93.3(3) . . ?
O2 B34 C9 108.0(3) . . ?
O2 B34 C11 113.0(3) . . ?
C9 B34 N5 111.9(3) . . ?
C11 B34 N5 121.5(3) . . ?
C11 B34 C9 108.0(3) . . ?
C10 C35 C33 110.5(4) . . ?
C10 C35 H35A 109.5 . . ?
C10 C35 H35B 109.5 . . ?
C33 C35 H35A 109.5 . . ?
C33 C35 H35B 109.5 . . ?
H35A C35 H35B 108.1 . . ?
C25 C1 C32 113.6(3) . . ?
C25 C1 H1A 108.8 . . ?
C25 C1 H1B 108.8 . . ?
C32 C1 H1A 108.8 . . ?
C32 C1 H1B 108.8 . . ?
H1A C1 H1B 107.7 . . ?
C26 C2 H2A 108.1 . . ?
C26 C2 H2B 108.1 . . ?
C30 C2 C26 116.6(7) . . ?
C30 C2 H2A 108.1 . . ?
C30 C2 H2B 108.1 . . ?
H2A C2 H2B 107.3 . . ?
C26 C2A C30 120.2(9) . . ?
C26 C2A H2AA 107.3 . . ?
C26 C2A H2AB 107.3 . . ?
C30 C2A H2AA 107.3 . . ?
C30 C2A H2AB 107.3 . . ?
H2AA C2A H2AB 106.9 . . ?

loop_
_geom_bond_atom_site_label_1
_geom_bond_atom_site_label_2
_geom_bond_distance
_geom_bond_site_symmetry_2
_geom_bond_publ_flag
O1 C7 1.307(5) . ?
O1 B27 1.547(5) . ?
O2 C8 1.301(5) . ?
O2 B34 1.563(5) . ?
N3 C7 1.347(5) . ?
N3 C10 1.470(6) . ?
N3 C31 1.484(5) . ?
N4 C8 1.357(5) . ?
N4 C14 1.475(5) . ?
N4 C22 1.474(5) . ?
N5 N6 1.444(4) . ?
N5 C7 1.325(5) . ?
N5 B34 1.615(5) . ?
N6 C8 1.330(5) . ?
N6 B27 1.615(5) . ?
C9 H9 1.0000 . ?
C9 C12 1.539(6) . ?
C9 C25 1.534(6) . ?
C9 B34 1.605(6) . ?
C10 H10A 0.9900 . ?
C10 H10B 0.9900 . ?
C10 C35 1.523(7) . ?
C11 H11 1.0000 . ?
C11 C15 1.548(6) . ?
C11 C32 1.544(6) . ?
C11 B34 1.594(6) . ?
C12 H12A 0.9900 . ?
C12 H12B 0.9900 . ?
C12 C16 1.550(5) . ?
C13 H13 1.0000 . ?
C13 C26 1.542(7) . ?
C13 B27 1.599(6) . ?
C13 C29 1.547(6) . ?
C14 H14A 0.9900 . ?
C14 H14B 0.9900 . ?
C14 C20 1.513(6) . ?
C15 H15A 0.9900 . ?
C15 H15B 0.9900 . ?
C15 C16 1.534(6) . ?
C16 H16A 0.9900 . ?
C16 H16B 0.9900 . ?
C17 H17A 0.9900 . ?
C17 H17B 0.9900 . ?
C17 C19 1.522(6) . ?
C17 C22 1.521(6) . ?
C18 H18 1.0000 . ?
C18 C21 1.554(6) . ?
C18 B27 1.614(6) . ?
C18 C30 1.544(6) . ?
C19 H19A 0.9900 . ?
C19 H19B 0.9900 . ?
C19 C20 1.524(6) . ?
C20 H20A 0.9900 . ?
C20 H20B 0.9900 . ?
C21 H21A 0.9900 . ?
C21 H21B 0.9900 . ?
C21 C28 1.528(6) . ?
C22 H22A 0.9900 . ?
C22 H22B 0.9900 . ?
C24 H24A 0.9900 . ?
C24 H24B 0.9900 . ?
C24 C31 1.524(6) . ?
C24 C33 1.535(7) . ?
C25 H25A 0.9900 . ?
C25 H25B 0.9900 . ?
C25 C1 1.528(6) . ?
C26 H26A 0.9900 . ?
C26 H26B 0.9900 . ?
C26 H26C 0.9900 . ?
C26 H26D 0.9900 . ?
C26 C2 1.566(10) . ?
C26 C2A 1.463(12) . ?
C28 H28A 0.9900 . ?
C28 H28B 0.9900 . ?
C28 C29 1.547(6) . ?
C29 H29A 0.9900 . ?
C29 H29B 0.9900 . ?
C30 H30A 0.9900 . ?
C30 H30B 0.9900 . ?
C30 H30C 0.9900 . ?
C30 H30D 0.9900 . ?
C30 C2 1.464(10) . ?
C30 C2A 1.512(13) . ?
C31 H31A 0.9900 . ?
C31 H31B 0.9900 . ?
C32 H32A 0.9900 . ?
C32 H32B 0.9900 . ?
C32 C1 1.536(6) . ?
C33 H33A 0.9900 . ?
C33 H33B 0.9900 . ?
C33 C35 1.529(7) . ?
C35 H35A 0.9900 . ?
C35 H35B 0.9900 . ?
C1 H1A 0.9900 . ?
C1 H1B 0.9900 . ?
C2 H2A 0.9900 . ?
C2 H2B 0.9900 . ?
C2A H2AA 0.9900 . ?
C2A H2AB 0.9900 . ?

loop_
_geom_torsion_atom_site_label_1
_geom_torsion_atom_site_label_2
_geom_torsion_atom_site_label_3
_geom_torsion_atom_site_label_4
_geom_torsion
_geom_torsion_site_symmetry_1
_geom_torsion_site_symmetry_2
_geom_torsion_site_symmetry_3
_geom_torsion_site_symmetry_4
_geom_torsion_publ_flag
N3 C10 C35 C33 55.1(5) . . . . ?
N4 C14 C20 C19 -56.8(5) . . . . ?
N5 N6 C8 O2 -10.2(4) . . . . ?
N5 N6 C8 N4 169.8(3) . . . . ?
N5 N6 B27 O1 -32.1(3) . . . . ?
N5 N6 B27 C13 -150.3(4) . . . . ?
N5 N6 B27 C18 79.7(4) . . . . ?
N6 N5 C7 O1 -10.2(4) . . . . ?
N6 N5 C7 N3 169.4(3) . . . . ?
N6 N5 B34 O2 -32.2(3) . . . . ?
N6 N5 B34 C9 78.7(4) . . . . ?
N6 N5 B34 C11 -151.8(3) . . . . ?
C7 O1 B27 N6 27.4(4) . . . . ?
C7 O1 B27 C13 153.7(3) . . . . ?
C7 O1 B27 C18 -87.7(4) . . . . ?
C7 N3 C10 C35 88.3(4) . . . . ?
C7 N3 C31 C24 -88.0(5) . . . . ?
C7 N5 N6 C8 -162.7(3) . . . . ?
C7 N5 N6 B27 28.0(4) . . . . ?
C7 N5 B34 O2 167.8(5) . . . . ?
C7 N5 B34 C9 -81.3(7) . . . . ?
C7 N5 B34 C11 48.3(7) . . . . ?
C8 O2 B34 N5 27.5(3) . . . . ?
C8 O2 B34 C9 -86.8(4) . . . . ?
C8 O2 B34 C11 153.8(3) . . . . ?
C8 N4 C14 C20 -162.4(3) . . . . ?
C8 N4 C22 C17 163.8(4) . . . . ?
C8 N6 B27 O1 167.7(5) . . . . ?
C8 N6 B27 C13 49.4(8) . . . . ?
C8 N6 B27 C18 -80.6(7) . . . . ?
C9 C12 C16 C15 40.5(5) . . . . ?
C9 C25 C1 C32 -47.1(5) . . . . ?
C10 N3 C7 O1 -9.9(5) . . . . ?
C10 N3 C7 N5 170.5(4) . . . . ?
C10 N3 C31 C24 56.7(5) . . . . ?
C11 C15 C16 C12 -44.2(5) . . . . ?
C11 C32 C1 C25 41.5(5) . . . . ?
C12 C9 C25 C1 -63.2(5) . . . . ?
C12 C9 B34 O2 -58.2(4) . . . . ?
C12 C9 B34 N5 -159.5(3) . . . . ?
C12 C9 B34 C11 64.3(4) . . . . ?
C13 C26 C2 C30 37.4(12) . . . . ?
C13 C26 C2A C30 -35.9(18) . . . . ?
C14 N4 C8 O2 -8.4(5) . . . . ?
C14 N4 C8 N6 171.6(3) . . . . ?
C14 N4 C22 C17 -55.2(4) . . . . ?
C15 C11 C32 C1 71.6(4) . . . . ?
C15 C11 B34 O2 52.2(4) . . . . ?
C15 C11 B34 N5 161.6(3) . . . . ?
C15 C11 B34 C9 -67.2(4) . . . . ?
C17 C19 C20 C14 56.9(5) . . . . ?
C18 C21 C28 C29 46.8(6) . . . . ?
C18 C30 C2 C26 -42.4(12) . . . . ?
C18 C30 C2A C26 30.7(18) . . . . ?
C19 C17 C22 N4 54.2(5) . . . . ?
C21 C18 B27 O1 -57.6(4) . . . . ?
C21 C18 B27 N6 -160.0(3) . . . . ?
C21 C18 B27 C13 63.3(4) . . . . ?
C21 C18 C30 C2 -65.5(8) . . . . ?
C21 C18 C30 C2A -101.5(10) . . . . ?
C21 C28 C29 C13 -49.7(6) . . . . ?
C22 N4 C8 O2 131.7(4) . . . . ?
C22 N4 C8 N6 -48.3(5) . . . . ?
C22 N4 C14 C20 55.9(4) . . . . ?
C22 C17 C19 C20 -54.9(5) . . . . ?
C24 C33 C35 C10 -54.3(5) . . . . ?
C25 C9 C12 C16 72.1(5) . . . . ?
C25 C9 B34 O2 176.4(3) . . . . ?
C25 C9 B34 N5 75.1(4) . . . . ?
C25 C9 B34 C11 -61.2(4) . . . . ?
C26 C13 B27 O1 175.0(3) . . . . ?
C26 C13 B27 N6 -75.8(5) . . . . ?
C26 C13 B27 C18 56.1(4) . . . . ?
C26 C13 C29 C28 -62.9(5) . . . . ?
B27 O1 C7 N3 166.8(3) . . . . ?
B27 O1 C7 N5 -13.6(4) . . . . ?
B27 N6 C8 O2 149.9(5) . . . . ?
B27 N6 C8 N4 -30.1(8) . . . . ?
B27 C13 C26 C2 -44.7(7) . . . . ?
B27 C13 C26 C2A -9.5(11) . . . . ?
B27 C13 C29 C28 58.8(5) . . . . ?
B27 C18 C21 C28 -53.4(5) . . . . ?
B27 C18 C30 C2 54.7(8) . . . . ?
B27 C18 C30 C2A 18.7(10) . . . . ?
C29 C13 C26 C2 74.0(7) . . . . ?
C29 C13 C26 C2A 109.2(10) . . . . ?
C29 C13 B27 O1 53.1(4) . . . . ?
C29 C13 B27 N6 162.3(4) . . . . ?
C29 C13 B27 C18 -65.9(4) . . . . ?
C30 C18 C21 C28 67.9(5) . . . . ?
C30 C18 B27 O1 178.8(3) . . . . ?
C30 C18 B27 N6 76.3(4) . . . . ?
C30 C18 B27 C13 -60.4(4) . . . . ?
C31 N3 C7 O1 133.0(4) . . . . ?
C31 N3 C7 N5 -46.5(6) . . . . ?
C31 N3 C10 C35 -56.8(5) . . . . ?
C31 C24 C33 C35 55.3(6) . . . . ?
C32 C11 C15 C16 -64.2(5) . . . . ?
C32 C11 B34 O2 174.4(3) . . . . ?
C32 C11 B34 N5 -76.1(5) . . . . ?
C32 C11 B34 C9 55.0(4) . . . . ?
C33 C24 C31 N3 -55.7(5) . . . . ?
B34 O2 C8 N4 166.4(3) . . . . ?
B34 O2 C8 N6 -13.6(4) . . . . ?
B34 N5 N6 C8 28.3(3) . . . . ?
B34 N5 N6 B27 -141.1(3) . . . . ?
B34 N5 C7 O1 149.7(5) . . . . ?
B34 N5 C7 N3 -30.8(8) . . . . ?
B34 C9 C12 C16 -50.2(5) . . . . ?
B34 C9 C25 C1 58.1(4) . . . . ?
B34 C11 C15 C16 57.3(5) . . . . ?
B34 C11 C32 C1 -46.7(5) . . . . ?
